data_4032237
loop_
_publ_author_name
'Eliseeva, Alexandra I.'
'Nesterenko, Olga O.'
'Slepukhin, Pavel A.'
'Benassi, Enrico'
'Belskaya, Nataliya P.'

_publ_section_title
;
 Synthesis and Fluorescent Behaviour of
 2-Aryl-4,5-dihydro-1H-1,2,4-triazoles.
;
_journal_issue 1
_journal_name_full 'The Journal of organic chemistry'
_journal_page_first 86
_journal_page_last 100
_journal_paper_doi 10.1021/acs.joc.6b02144
_journal_volume 82
_journal_year 2017
_chemical_formula_moiety 'C16 H18 Cl N3 O5'
_chemical_formula_sum 'C16 H18 Cl N3 O5'
_chemical_formula_weight 367.78
_chemical_name_systematic
; 
 ? 
;
_space_group_IT_number 14
_symmetry_cell_setting monoclinic
_symmetry_space_group_name_Hall '-P 2ybc'
_symmetry_space_group_name_H-M 'P 1 21/c 1'
_atom_sites_solution_hydrogens geom
_atom_sites_solution_primary direct
_atom_sites_solution_secondary difmap
_audit_creation_method SHELXL-97
_cell_angle_alpha 90.00
_cell_angle_beta 96.333(11)
_cell_angle_gamma 90.00
_cell_formula_units_Z 4
_cell_length_a 7.8315(10)
_cell_length_b 17.644(2)
_cell_length_c 13.1719(19)
_cell_measurement_reflns_used 1681
_cell_measurement_temperature 295(2)
_cell_measurement_theta_max 26.37
_cell_measurement_theta_min 2.78
_cell_volume 1809.0(4)
_computing_cell_refinement
;
CrysAlis RED, Oxford Diffraction Ltd.,
Version 1.171.29.9 (release 23-03-2006 CrysAlis171 .NET)
(compiled Mar 23 2006,23:39:28)
;
_computing_data_collection
;
CrysAlis CCD, Oxford Diffraction Ltd.,
Version 1.171.29.9 (release 23-03-2006 CrysAlis171 .NET)
(compiled Mar 23 2006,23:39:28)
;
_computing_data_reduction
;
CrysAlis RED, Oxford Diffraction Ltd.,
Version 1.171.29.9 (release 23-03-2006 CrysAlis171 .NET)
(compiled Mar 23 2006,23:39:28)
;
_computing_molecular_graphics 'Bruker SHELXTL'
_computing_publication_material 'Bruker SHELXTL'
_computing_structure_refinement 'SHELXL-97 (Sheldrick, 1997)'
_computing_structure_solution 'SHELXS-97 (Sheldrick, 1990)'
_diffrn_ambient_temperature 295(2)
_diffrn_measured_fraction_theta_full 0.966
_diffrn_measured_fraction_theta_max 0.966
_diffrn_measurement_device_type 'Xcalibur 3 CCD'
_diffrn_measurement_method 'omega scans'
_diffrn_radiation_monochromator graphite
_diffrn_radiation_source 'fine-focus sealed tube'
_diffrn_radiation_type MoK\a
_diffrn_radiation_wavelength 0.71073
_diffrn_reflns_av_R_equivalents 0.0300
_diffrn_reflns_av_sigmaI/netI 0.0724
_diffrn_reflns_limit_h_max 8
_diffrn_reflns_limit_h_min -9
_diffrn_reflns_limit_k_max 15
_diffrn_reflns_limit_k_min -22
_diffrn_reflns_limit_l_max 14
_diffrn_reflns_limit_l_min -16
_diffrn_reflns_number 7046
_diffrn_reflns_theta_full 26.37
_diffrn_reflns_theta_max 26.37
_diffrn_reflns_theta_min 2.78
_diffrn_standards_decay_% 0
_diffrn_standards_interval_count 0
_diffrn_standards_interval_time 0
_diffrn_standards_number 0
_exptl_absorpt_coefficient_mu 0.242
_exptl_absorpt_correction_type none
_exptl_crystal_colour yellow
_exptl_crystal_density_diffrn 1.350
_exptl_crystal_density_method 'not measured'
_exptl_crystal_description plate
_exptl_crystal_F_000 768
_exptl_crystal_size_max 0.44
_exptl_crystal_size_mid 0.23
_exptl_crystal_size_min 0.08
_refine_diff_density_max 0.212
_refine_diff_density_min -0.200
_refine_diff_density_rms 0.036
_refine_ls_extinction_method none
_refine_ls_goodness_of_fit_ref 1.000
_refine_ls_hydrogen_treatment constr
_refine_ls_matrix_type full
_refine_ls_number_parameters 226
_refine_ls_number_reflns 3573
_refine_ls_number_restraints 0
_refine_ls_restrained_S_all 1.000
_refine_ls_R_factor_all 0.1101
_refine_ls_R_factor_gt 0.0396
_refine_ls_shift/su_max 0.000
_refine_ls_shift/su_mean 0.000
_refine_ls_structure_factor_coef Fsqd
_refine_ls_weighting_details 'calc w=1/[\s^2^(Fo^2^)+(0.0300P)^2^+0.0000P] where P=(Fo^2^+2Fc^2^)/3'
_refine_ls_weighting_scheme calc
_refine_ls_wR_factor_gt 0.0757
_refine_ls_wR_factor_ref 0.0829
_reflns_number_gt 1681
_reflns_number_total 3573
_reflns_threshold_expression >2sigma(I)
_cod_data_source_file jo6b02144_si_002.cif
_cod_data_source_block dc
_cod_depositor_comments
;
The following automatic conversions were performed:

'_symmetry_cell_setting' value 'Monoclinic' changed to 'monoclinic'
according to
/home/data/users/saulius/crontab/automatic-downloads/current/ACS/lib/dictionaries/cif_core.dic
dictionary named 'cif_core.dic' version 2.4.2 from 2011-04-26.

Automatic conversion script
Id: cif_fix_values 4973 2017-02-22 13:04:09Z antanas 
;
_cod_original_sg_symbol_H-M P2(1)/c
_cod_database_code 4032237

loop_
_symmetry_equiv_pos_as_xyz
'x, y, z'
'-x, y+1/2, -z+1/2'
'-x, -y, -z'
'x, -y-1/2, z-1/2'

loop_
_atom_site_label
_atom_site_type_symbol
_atom_site_fract_x
_atom_site_fract_y
_atom_site_fract_z
_atom_site_U_iso_or_equiv
_atom_site_adp_type
_atom_site_occupancy
_atom_site_symmetry_multiplicity
_atom_site_calc_flag
_atom_site_refinement_flags
Cl1 Cl 0.03630(9) -0.26087(4) 0.37803(6) 0.0861(3) Uani 1 1 d .
N1 N 0.3534(2) -0.02350(9) 0.65343(13) 0.0449(5) Uani 1 1 d .
O1 O 0.0763(2) 0.00422(12) 0.80257(17) 0.1145(8) Uani 1 1 d .
C1 C 0.4215(3) 0.20438(11) 0.57576(19) 0.0642(7) Uani 1 1 d .
H1A H 0.4506 0.2573 0.5773 0.096 Uiso 1 1 calc R
H1B H 0.2988 0.1988 0.5675 0.096 Uiso 1 1 calc R
H1C H 0.4687 0.1804 0.5197 0.096 Uiso 1 1 calc R
N2 N 0.3615(2) 0.04975(9) 0.61687(13) 0.0435(4) Uani 1 1 d .
O2 O 0.2606(2) 0.05003(12) 0.92378(15) 0.0990(7) Uani 1 1 d .
C2 C 0.4932(3) 0.16827(12) 0.6729(2) 0.0557(6) Uani 1 1 d .
O3 O 0.65539(19) -0.12963(9) 0.82062(13) 0.0719(5) Uani 1 1 d .
N3 N 0.5221(2) 0.04307(9) 0.76693(14) 0.0539(5) Uani 1 1 d .
C3 C 0.4609(2) 0.08636(11) 0.68427(17) 0.0433(5) Uani 1 1 d .
O4 O 0.67695(18) -0.08468(8) 0.66460(12) 0.0564(4) Uani 1 1 d .
C4 C 0.6606(3) 0.06055(13) 0.84595(19) 0.0755(8) Uani 1 1 d .
H4A H 0.6876 0.1135 0.8435 0.113 Uiso 1 1 calc R
H4B H 0.7602 0.0313 0.8350 0.113 Uiso 1 1 calc R
H4C H 0.6255 0.0484 0.9116 0.113 Uiso 1 1 calc R
O5 O 0.5728(2) 0.20324(9) 0.74151(15) 0.0965(7) Uani 1 1 d .
C5 C 0.4545(3) -0.03366(11) 0.75292(16) 0.0462(6) Uani 1 1 d .
C6 C 0.3480(3) -0.05674(13) 0.83933(18) 0.0603(6) Uani 1 1 d .
H6A H 0.2951 -0.1057 0.8237 0.072 Uiso 1 1 calc R
H6B H 0.4230 -0.0615 0.9027 0.072 Uiso 1 1 calc R
C7 C 0.2113(3) 0.00059(15) 0.8524(2) 0.0659(7) Uani 1 1 d .
C8 C 0.1428(4) 0.11144(18) 0.9390(3) 0.1287(13) Uani 1 1 d .
H8A H 0.1929 0.1439 0.9927 0.193 Uiso 1 1 calc R
H8B H 0.0369 0.0909 0.9575 0.193 Uiso 1 1 calc R
H8C H 0.1205 0.1401 0.8770 0.193 Uiso 1 1 calc R
C9 C 0.6056(3) -0.08993(12) 0.75026(19) 0.0456(5) Uani 1 1 d .
C10 C 0.8293(3) -0.13059(14) 0.65831(19) 0.0713(7) Uani 1 1 d .
H10A H 0.8715 -0.1225 0.5934 0.107 Uiso 1 1 calc R
H10B H 0.8010 -0.1831 0.6652 0.107 Uiso 1 1 calc R
H10C H 0.9162 -0.1165 0.7121 0.107 Uiso 1 1 calc R
C11 C 0.2772(2) -0.08023(11) 0.59009(16) 0.0384(5) Uani 1 1 d .
C12 C 0.2771(2) -0.15571(11) 0.62022(17) 0.0487(6) Uani 1 1 d .
H12A H 0.3282 -0.1693 0.6847 0.058 Uiso 1 1 calc R
C13 C 0.2018(3) -0.21066(12) 0.55542(19) 0.0546(6) Uani 1 1 d .
H13A H 0.2027 -0.2610 0.5762 0.066 Uiso 1 1 calc R
C14 C 0.1263(3) -0.19114(12) 0.46122(19) 0.0520(6) Uani 1 1 d .
C15 C 0.1228(3) -0.11631(13) 0.43007(17) 0.0550(6) Uani 1 1 d .
H15A H 0.0696 -0.1032 0.3659 0.066 Uiso 1 1 calc R
C16 C 0.1981(3) -0.06114(11) 0.49402(17) 0.0480(6) Uani 1 1 d .
H16A H 0.1959 -0.0109 0.4727 0.058 Uiso 1 1 calc R

loop_
_atom_site_aniso_label
_atom_site_aniso_U_11
_atom_site_aniso_U_22
_atom_site_aniso_U_33
_atom_site_aniso_U_23
_atom_site_aniso_U_13
_atom_site_aniso_U_12
Cl1 0.0882(5) 0.0714(5) 0.0962(6) -0.0346(4) -0.0012(4) -0.0224(4)
N1 0.0502(11) 0.0336(10) 0.0475(13) 0.0016(8) -0.0095(9) -0.0026(8)
O1 0.0580(11) 0.153(2) 0.1279(19) -0.0640(15) -0.0114(12) 0.0117(12)
C1 0.0782(16) 0.0392(13) 0.0746(19) 0.0019(13) 0.0062(14) 0.0000(12)
N2 0.0500(11) 0.0344(10) 0.0445(12) -0.0018(8) -0.0016(9) -0.0003(9)
O2 0.0842(13) 0.1238(17) 0.0822(15) -0.0480(12) -0.0215(11) 0.0356(12)
C2 0.0610(15) 0.0421(14) 0.0630(18) -0.0094(13) 0.0029(12) -0.0004(12)
O3 0.0779(11) 0.0753(11) 0.0607(12) 0.0253(10) -0.0001(9) 0.0199(9)
N3 0.0636(12) 0.0440(11) 0.0489(13) -0.0043(9) -0.0168(10) -0.0041(9)
C3 0.0443(13) 0.0397(12) 0.0454(14) -0.0074(11) 0.0023(11) 0.0006(11)
O4 0.0543(10) 0.0647(10) 0.0506(11) 0.0113(8) 0.0071(8) 0.0141(8)
C4 0.0811(17) 0.0671(17) 0.070(2) -0.0068(13) -0.0272(15) -0.0075(14)
O5 0.1385(16) 0.0505(11) 0.0902(16) -0.0165(10) -0.0334(13) -0.0162(11)
C5 0.0509(13) 0.0442(14) 0.0414(15) -0.0010(10) -0.0043(11) 0.0003(11)
C6 0.0722(16) 0.0617(15) 0.0485(16) 0.0031(12) 0.0132(13) 0.0037(14)
C7 0.0546(16) 0.087(2) 0.0554(19) -0.0111(15) 0.0046(14) 0.0008(15)
C8 0.107(2) 0.137(3) 0.135(3) -0.069(2) -0.017(2) 0.051(2)
C9 0.0486(14) 0.0425(13) 0.0435(16) 0.0023(12) -0.0042(12) -0.0026(11)
C10 0.0544(15) 0.0842(19) 0.075(2) 0.0003(14) 0.0069(13) 0.0204(14)
C11 0.0347(11) 0.0362(12) 0.0438(14) 0.0007(10) 0.0025(10) 0.0006(10)
C12 0.0488(13) 0.0430(13) 0.0524(15) 0.0077(12) -0.0026(11) -0.0011(11)
C13 0.0520(14) 0.0367(13) 0.0739(19) -0.0004(12) 0.0011(13) -0.0031(11)
C14 0.0445(13) 0.0453(14) 0.0654(18) -0.0158(12) 0.0021(12) -0.0069(11)
C15 0.0566(14) 0.0624(16) 0.0431(15) -0.0026(12) -0.0078(11) -0.0038(13)
C16 0.0547(13) 0.0393(12) 0.0480(15) 0.0037(11) -0.0034(12) 0.0007(11)

loop_
_atom_type_symbol
_atom_type_description
_atom_type_scat_dispersion_real
_atom_type_scat_dispersion_imag
_atom_type_scat_source
C C 0.0033 0.0016 'International Tables Vol C Tables 4.2.6.8 and 6.1.1.4'
H H 0.0000 0.0000 'International Tables Vol C Tables 4.2.6.8 and 6.1.1.4'
N N 0.0061 0.0033 'International Tables Vol C Tables 4.2.6.8 and 6.1.1.4'
O O 0.0106 0.0060 'International Tables Vol C Tables 4.2.6.8 and 6.1.1.4'
Cl Cl 0.1484 0.1585 'International Tables Vol C Tables 4.2.6.8 and 6.1.1.4'

loop_
_geom_angle_atom_site_label_1
_geom_angle_atom_site_label_2
_geom_angle_atom_site_label_3
_geom_angle
N2 N1 C11 119.70(16)
N2 N1 C5 112.63(14)
C11 N1 C5 126.92(16)
C2 C1 H1A 109.5
C2 C1 H1B 109.5
H1A C1 H1B 109.5
C2 C1 H1C 109.5
H1A C1 H1C 109.5
H1B C1 H1C 109.5
C3 N2 N1 106.02(16)
C7 O2 C8 117.1(2)
O5 C2 C3 120.2(2)
O5 C2 C1 122.7(2)
C3 C2 C1 117.08(19)
C3 N3 C4 128.21(18)
C3 N3 C5 109.05(16)
C4 N3 C5 121.35(17)
N2 C3 N3 113.54(18)
N2 C3 C2 121.2(2)
N3 C3 C2 125.20(19)
C9 O4 C10 116.02(17)
N3 C4 H4A 109.5
N3 C4 H4B 109.5
H4A C4 H4B 109.5
N3 C4 H4C 109.5
H4A C4 H4C 109.5
H4B C4 H4C 109.5
N3 C5 N1 98.76(15)
N3 C5 C6 111.77(18)
N1 C5 C6 114.22(17)
N3 C5 C9 109.32(16)
N1 C5 C9 113.40(17)
C6 C5 C9 108.99(18)
C7 C6 C5 111.09(19)
C7 C6 H6A 109.4
C5 C6 H6A 109.4
C7 C6 H6B 109.4
C5 C6 H6B 109.4
H6A C6 H6B 108.0
O1 C7 O2 122.5(2)
O1 C7 C6 125.4(2)
O2 C7 C6 112.0(2)
O2 C8 H8A 109.5
O2 C8 H8B 109.5
H8A C8 H8B 109.5
O2 C8 H8C 109.5
H8A C8 H8C 109.5
H8B C8 H8C 109.5
O3 C9 O4 125.1(2)
O3 C9 C5 123.0(2)
O4 C9 C5 111.84(19)
O4 C10 H10A 109.5
O4 C10 H10B 109.5
H10A C10 H10B 109.5
O4 C10 H10C 109.5
H10A C10 H10C 109.5
H10B C10 H10C 109.5
C16 C11 C12 118.60(18)
C16 C11 N1 119.34(17)
C12 C11 N1 122.06(18)
C13 C12 C11 120.7(2)
C13 C12 H12A 119.7
C11 C12 H12A 119.7
C14 C13 C12 120.0(2)
C14 C13 H13A 120.0
C12 C13 H13A 120.0
C13 C14 C15 120.39(19)
C13 C14 Cl1 120.00(18)
C15 C14 Cl1 119.60(19)
C16 C15 C14 120.1(2)
C16 C15 H15A 120.0
C14 C15 H15A 120.0
C15 C16 C11 120.28(19)
C15 C16 H16A 119.9
C11 C16 H16A 119.9

loop_
_geom_bond_atom_site_label_1
_geom_bond_atom_site_label_2
_geom_bond_distance
Cl1 C14 1.744(2)
N1 N2 1.383(2)
N1 C11 1.394(2)
N1 C5 1.465(2)
O1 C7 1.183(3)
C1 C2 1.483(3)
C1 H1A 0.9600
C1 H1B 0.9600
C1 H1C 0.9600
N2 C3 1.288(2)
O2 C7 1.309(3)
O2 C8 1.452(3)
C2 O5 1.210(2)
C2 C3 1.478(3)
O3 C9 1.192(2)
N3 C3 1.372(3)
N3 C4 1.451(2)
N3 C5 1.458(2)
O4 C9 1.316(2)
O4 C10 1.452(2)
C4 H4A 0.9600
C4 H4B 0.9600
C4 H4C 0.9600
C5 C6 1.539(3)
C5 C9 1.548(3)
C6 C7 1.497(3)
C6 H6A 0.9700
C6 H6B 0.9700
C8 H8A 0.9600
C8 H8B 0.9600
C8 H8C 0.9600
C10 H10A 0.9600
C10 H10B 0.9600
C10 H10C 0.9600
C11 C16 1.388(3)
C11 C12 1.390(3)
C12 C13 1.380(3)
C12 H12A 0.9300
C13 C14 1.358(3)
C13 H13A 0.9300
C14 C15 1.382(3)
C15 C16 1.377(3)
C15 H15A 0.9300
C16 H16A 0.9300
